data_1529631
loop_
_publ_author_name
'Berroth, K.'
'Simon, A.'

_publ_section_title
;
 Neue metallreiche Erbiumjodide mit kondensierten Clustern: Er7 I10 und
 Er4 I5
;
_journal_name_full 'Journal of the Less-Common Metals'
_journal_page_first 41
_journal_page_last 54
_journal_volume 76
_journal_year 1980
_chemical_formula_sum 'Er4 I5'
_space_group_IT_number 12
_symmetry_space_group_name_Hall '-C 2y'
_symmetry_space_group_name_H-M 'C 1 2/m 1'
_cell_angle_alpha 90
_cell_angle_beta 103.07
_cell_angle_gamma 90
_cell_formula_units_Z 2
_cell_length_a 18.521
_cell_length_b 4.015
_cell_length_c 8.478
_cell_volume 614.108
_citation_journal_id_ASTM JCOMAH
_cod_data_source_file Berroth_JCOMAH_1980_584.cif
_cod_data_source_block Er4I5
_cod_original_cell_volume 614.1076
_cod_database_code 1529631

loop_
_symmetry_equiv_pos_as_xyz
x,y,z
-x,y,-z
-x,-y,-z
x,-y,z
x+1/2,y+1/2,z
-x+1/2,y+1/2,-z
-x+1/2,-y+1/2,-z
x+1/2,-y+1/2,z

loop_
_atom_site_label
_atom_site_type_symbol
_atom_site_fract_x
_atom_site_fract_y
_atom_site_fract_z
_atom_site_occupancy
_atom_site_U_iso_or_equiv
Er2 Er+1 0.6388 0 0.0712 1 0.0
Er1 Er+1 0.0001 0 0.8021 1 0.0
I3 I-1 0.5 0 0.5 1 0.0
I2 I-1 0.1722 0 0.8245 1 0.0
I1 I-1 0.1678 0 0.3447 1 0.0
